data_7109601
loop_
_publ_author_name
'Sin Ting Li'
'Tobias Schnabel'
'Sergej Lysenko'
'Kai Brandhorst'
'Matthias Tamm'

_publ_section_title
;
 Synthesis of unsymmetrical 1,3-diynes via alkyne cross-metathesis
;
_journal_name_full Chem.Commun.
_journal_page_first 7189
_journal_paper_doi 10.1039/c3cc43108h
_journal_volume 49
_journal_year 2013
_chemical_formula_sum 'C15 H16'
_chemical_formula_weight 196.28
_chemical_name_systematic
;
?
;
_space_group_IT_number 14
_symmetry_cell_setting monoclinic
_symmetry_space_group_name_Hall '-P 2yn'
_symmetry_space_group_name_H-M 'P 1 21/n 1'
_atom_sites_solution_hydrogens geom
_atom_sites_solution_primary direct
_atom_sites_solution_secondary difmap
_audit_creation_method SHELXL-97
_cell_angle_alpha 90.00
_cell_angle_beta 109.885(4)
_cell_angle_gamma 90.00
_cell_formula_units_Z 4
_cell_length_a 7.5687(3)
_cell_length_b 16.9200(5)
_cell_length_c 9.6449(4)
_cell_measurement_reflns_used 11393
_cell_measurement_temperature 100(2)
_cell_measurement_theta_max 75.6996
_cell_measurement_theta_min 4.8719
_cell_volume 1161.51(8)
_computing_cell_refinement
;
CrysAlisPro, Oxford Diffraction Ltd.,
Version 1.171.35.21 (release 20-01-2012 CrysAlis171 .NET)
(compiled Jan 23 2012,18:06:46)
;
_computing_data_collection
;
CrysAlisPro, Oxford Diffraction Ltd.,
Version 1.171.35.21 (release 20-01-2012 CrysAlis171 .NET)
(compiled Jan 23 2012,18:06:46)
;
_computing_data_reduction
;
CrysAlisPro, Oxford Diffraction Ltd.,
Version 1.171.35.21 (release 20-01-2012 CrysAlis171 .NET)
(compiled Jan 23 2012,18:06:46)
;
_computing_molecular_graphics 'Bruker XP'
_computing_publication_material SHELXL-97
_computing_structure_refinement 'SHELXL-97 (Sheldrick, 1997)'
_computing_structure_solution 'SHELXS-97 (Sheldrick, 1990)'
_diffrn_ambient_temperature 100(2)
_diffrn_detector_area_resol_mean 10.3543
_diffrn_measured_fraction_theta_full 0.997
_diffrn_measured_fraction_theta_max 0.994
_diffrn_measurement_device_type 'Oxford Diffraction Xcalibur, Atlas, Nova'
_diffrn_measurement_method '\w scans'
_diffrn_radiation_monochromator mirror
_diffrn_radiation_source 'Nova (Cu) X-ray Source'
_diffrn_radiation_type 'Cu K\a'
_diffrn_radiation_wavelength 1.54184
_diffrn_reflns_av_R_equivalents 0.0230
_diffrn_reflns_av_sigmaI/netI 0.0093
_diffrn_reflns_limit_h_max 9
_diffrn_reflns_limit_h_min -8
_diffrn_reflns_limit_k_max 21
_diffrn_reflns_limit_k_min -21
_diffrn_reflns_limit_l_max 11
_diffrn_reflns_limit_l_min -12
_diffrn_reflns_number 19029
_diffrn_reflns_theta_full 75.00
_diffrn_reflns_theta_max 75.89
_diffrn_reflns_theta_min 5.23
_exptl_absorpt_coefficient_mu 0.468
_exptl_absorpt_correction_T_max 1.00000
_exptl_absorpt_correction_T_min 0.54827
_exptl_absorpt_correction_type multi-scan
_exptl_absorpt_process_details
;
CrysAlisPro, Oxford Diffraction Ltd.,
Version 1.171.35.21 (release 20-01-2012 CrysAlis171 .NET)
(compiled Jan 23 2012,18:06:46)
;
_exptl_crystal_colour colourless
_exptl_crystal_density_diffrn 1.122
_exptl_crystal_density_method 'not measured'
_exptl_crystal_description prism
_exptl_crystal_F_000 424
_exptl_crystal_size_max 0.30
_exptl_crystal_size_mid 0.15
_exptl_crystal_size_min 0.10
_refine_diff_density_max 0.215
_refine_diff_density_min -0.207
_refine_diff_density_rms 0.033
_refine_ls_extinction_method none
_refine_ls_goodness_of_fit_ref 1.077
_refine_ls_hydrogen_treatment constr
_refine_ls_matrix_type full
_refine_ls_number_parameters 138
_refine_ls_number_reflns 2410
_refine_ls_number_restraints 0
_refine_ls_restrained_S_all 1.077
_refine_ls_R_factor_all 0.0397
_refine_ls_R_factor_gt 0.0377
_refine_ls_shift/su_max 0.001
_refine_ls_shift/su_mean 0.000
_refine_ls_structure_factor_coef Fsqd
_refine_ls_weighting_details 'calc w=1/[\s^2^(Fo^2^)+(0.0551P)^2^+0.2634P] where P=(Fo^2^+2Fc^2^)/3'
_refine_ls_weighting_scheme calc
_refine_ls_wR_factor_gt 0.1066
_refine_ls_wR_factor_ref 0.1088
_reflns_number_gt 2226
_reflns_number_total 2410
_reflns_threshold_expression >2sigma(I)
_cod_data_source_file c3cc43108h.txt
_cod_data_source_block siu1
_cod_original_cell_volume 1161.50(7)
_cod_original_sg_symbol_H-M 'P 21/n'
_cod_database_code 7109601

loop_
_symmetry_equiv_pos_as_xyz
'x, y, z'
'-x+1/2, y+1/2, -z+1/2'
'-x, -y, -z'
'x-1/2, -y-1/2, z-1/2'

loop_
_atom_site_label
_atom_site_type_symbol
_atom_site_fract_x
_atom_site_fract_y
_atom_site_fract_z
_atom_site_U_iso_or_equiv
_atom_site_adp_type
_atom_site_occupancy
_atom_site_symmetry_multiplicity
_atom_site_calc_flag
_atom_site_refinement_flags
C1 C 0.47436(12) 0.73329(6) 0.22025(9) 0.0224(2) Uani 1 1 d .
C2 C 0.47755(12) 0.66210(6) 0.21539(9) 0.0224(2) Uani 1 1 d .
C3 C 0.47737(12) 0.58072(6) 0.20886(10) 0.0231(2) Uani 1 1 d .
C4 C 0.47157(12) 0.50961(6) 0.19997(10) 0.0230(2) Uani 1 1 d .
C5 C 0.46252(12) 0.42334(5) 0.19163(10) 0.0231(2) Uani 1 1 d .
H5A H 0.5022 0.4055 0.1089 0.028 Uiso 1 1 calc R
H5B H 0.3308 0.4063 0.1705 0.028 Uiso 1 1 calc R
C6 C 0.58736(12) 0.38363(5) 0.33432(10) 0.0211(2) Uani 1 1 d .
H6A H 0.7192 0.4004 0.3551 0.025 Uiso 1 1 calc R
H6B H 0.5482 0.4017 0.4172 0.025 Uiso 1 1 calc R
C7 C 0.57673(13) 0.29364(5) 0.32567(10) 0.0233(2) Uani 1 1 d .
H7A H 0.4454 0.2767 0.3068 0.028 Uiso 1 1 calc R
H7B H 0.6143 0.2755 0.2422 0.028 Uiso 1 1 calc R
C8 C 0.70403(14) 0.25537(5) 0.46773(10) 0.0261(2) Uani 1 1 d .
H8A H 0.8345 0.2713 0.4858 0.039 Uiso 1 1 calc R
H8B H 0.6937 0.1977 0.4583 0.039 Uiso 1 1 calc R
H8C H 0.6657 0.2725 0.5503 0.039 Uiso 1 1 calc R
C9 C 0.47146(12) 0.81802(5) 0.22447(9) 0.0205(2) Uani 1 1 d .
C10 C 0.57491(12) 0.85893(6) 0.35318(10) 0.0228(2) Uani 1 1 d .
H10 H 0.6451 0.8304 0.4391 0.027 Uiso 1 1 calc R
C11 C 0.57477(12) 0.94085(6) 0.35508(10) 0.0228(2) Uani 1 1 d .
H11 H 0.6456 0.9678 0.4428 0.027 Uiso 1 1 calc R
C12 C 0.47279(12) 0.98472(6) 0.23082(10) 0.0221(2) Uani 1 1 d .
C13 C 0.36852(12) 0.94358(5) 0.10368(10) 0.0227(2) Uani 1 1 d .
H13 H 0.2971 0.9723 0.0183 0.027 Uiso 1 1 calc R
C14 C 0.36737(12) 0.86148(5) 0.09986(10) 0.0223(2) Uani 1 1 d .
H14 H 0.2956 0.8347 0.0122 0.027 Uiso 1 1 calc R
C15 C 0.47747(14) 1.07372(6) 0.23455(11) 0.0278(2) Uani 1 1 d .
H15A H 0.4497 1.0924 0.3211 0.042 Uiso 1 1 calc R
H15B H 0.3832 1.0945 0.1449 0.042 Uiso 1 1 calc R
H15C H 0.6025 1.0921 0.2401 0.042 Uiso 1 1 calc R

loop_
_atom_site_aniso_label
_atom_site_aniso_U_11
_atom_site_aniso_U_22
_atom_site_aniso_U_33
_atom_site_aniso_U_23
_atom_site_aniso_U_13
_atom_site_aniso_U_12
C1 0.0220(4) 0.0233(5) 0.0219(4) 0.0011(3) 0.0077(4) 0.0001(3)
C2 0.0222(4) 0.0223(5) 0.0216(4) 0.0017(3) 0.0063(3) 0.0002(3)
C3 0.0228(4) 0.0222(5) 0.0227(4) 0.0017(3) 0.0056(3) 0.0006(3)
C4 0.0216(4) 0.0233(5) 0.0219(4) 0.0003(3) 0.0045(3) 0.0005(3)
C5 0.0233(4) 0.0188(5) 0.0248(4) -0.0015(3) 0.0051(3) -0.0005(3)
C6 0.0215(4) 0.0183(4) 0.0226(4) -0.0015(3) 0.0065(4) -0.0009(3)
C7 0.0246(4) 0.0185(4) 0.0258(5) -0.0012(3) 0.0073(4) -0.0014(3)
C8 0.0325(5) 0.0202(4) 0.0260(5) 0.0013(3) 0.0102(4) -0.0004(4)
C9 0.0210(4) 0.0185(4) 0.0233(5) 0.0014(3) 0.0091(4) -0.0002(3)
C10 0.0224(4) 0.0242(5) 0.0208(4) 0.0026(3) 0.0061(3) 0.0013(3)
C11 0.0225(4) 0.0235(5) 0.0211(4) -0.0022(3) 0.0056(3) -0.0016(3)
C12 0.0220(4) 0.0203(5) 0.0253(4) 0.0005(3) 0.0099(4) 0.0002(3)
C13 0.0233(4) 0.0222(5) 0.0212(4) 0.0034(3) 0.0057(4) 0.0021(3)
C14 0.0221(4) 0.0226(5) 0.0207(4) -0.0008(3) 0.0053(3) -0.0016(3)
C15 0.0321(5) 0.0199(5) 0.0307(5) 0.0001(4) 0.0101(4) -0.0001(4)

loop_
_atom_type_symbol
_atom_type_description
_atom_type_scat_dispersion_real
_atom_type_scat_dispersion_imag
_atom_type_scat_source
C C 0.0181 0.0091 'International Tables Vol C Tables 4.2.6.8 and 6.1.1.4'
H H 0.0000 0.0000 'International Tables Vol C Tables 4.2.6.8 and 6.1.1.4'

loop_
_geom_angle_atom_site_label_1
_geom_angle_atom_site_label_2
_geom_angle_atom_site_label_3
_geom_angle
C2 C1 C9 179.26(9)
C1 C2 C3 178.87(9)
C4 C3 C2 177.94(9)
C3 C4 C5 178.75(9)
C4 C5 C6 112.63(7)
C7 C6 C5 112.53(7)
C8 C7 C6 111.66(7)
C14 C9 C10 118.78(9)
C14 C9 C1 120.65(8)
C10 C9 C1 120.56(8)
C11 C10 C9 120.13(8)
C10 C11 C12 121.48(8)
C13 C12 C11 118.06(9)
C13 C12 C15 121.37(8)
C11 C12 C15 120.57(8)
C14 C13 C12 121.18(8)
C13 C14 C9 120.36(8)

loop_
_geom_bond_atom_site_label_1
_geom_bond_atom_site_label_2
_geom_bond_distance
C1 C2 1.2061(13)
C1 C9 1.4345(12)
C2 C3 1.3783(12)
C3 C4 1.2060(13)
C4 C5 1.4622(12)
C5 C6 1.5342(12)
C6 C7 1.5255(11)
C7 C8 1.5254(13)
C9 C14 1.4007(12)
C9 C10 1.4043(13)
C10 C11 1.3863(12)
C11 C12 1.3977(13)
C12 C13 1.3973(12)
C12 C15 1.5066(12)
C13 C14 1.3897(12)

loop_
_geom_torsion_atom_site_label_1
_geom_torsion_atom_site_label_2
_geom_torsion_atom_site_label_3
_geom_torsion_atom_site_label_4
_geom_torsion
C9 C1 C2 C3 -111(8)
C1 C2 C3 C4 23(6)
C2 C3 C4 C5 -85(5)
C3 C4 C5 C6 -67(4)
C4 C5 C6 C7 179.64(7)
C5 C6 C7 C8 179.15(8)
C2 C1 C9 C14 58(8)
C2 C1 C9 C10 -122(8)
C14 C9 C10 C11 -0.75(12)
C1 C9 C10 C11 178.47(8)
C9 C10 C11 C12 0.14(13)
C10 C11 C12 C13 0.57(13)
C10 C11 C12 C15 -178.90(8)
C11 C12 C13 C14 -0.67(13)
C15 C12 C13 C14 178.79(8)
C12 C13 C14 C9 0.06(13)
C10 C9 C14 C13 0.66(12)
C1 C9 C14 C13 -178.56(8)
